data_7062866
loop_
_publ_author_name
'Masood, Sara'
'Babar, Usman Munir'
'Chaudhry, Gul-e-Saba'
'Ashfaq, Muhammad'
'Tahir, Muhammad Nawaz'
'Zafar, M. Naveed'

_publ_section_title
;
 Zn(ii) and Cd(ii) pincer complexes bearing meta alkylated pyridinium
 amidates; synthesis &amp; preliminary anticancer studies
;
_journal_issue 47
_journal_name_full 'New Journal of Chemistry'
_journal_page_first 21845
_journal_page_last 21853
_journal_paper_doi 10.1039/D3NJ04131J
_journal_volume 47
_journal_year 2023
_chemical_formula_iupac 'C35 H31 Cd Cl N6 O4'
_chemical_formula_moiety 'C33 H28 Cd Cl N5 O4, C2 H3 N'
_chemical_formula_sum 'C35 H31 Cd Cl N6 O4'
_chemical_formula_weight 747.51
_chemical_name_systematic
;
2-Amino-1-benzylpyridin-1-ium chloride
;
_space_group_crystal_system monoclinic
_space_group_IT_number 14
_space_group_name_Hall '-P 2yn'
_space_group_name_H-M_alt 'P 1 21/n 1'
_atom_sites_solution_hydrogens geom
_atom_sites_solution_primary direct
_atom_sites_solution_secondary difmap
_audit_creation_method SHELXL-2019/2
_audit_update_record
;
2023-05-28 deposited with the CCDC.	2023-11-09 downloaded from the CCDC.
;
_cell_angle_alpha 90
_cell_angle_beta 95.262(4)
_cell_angle_gamma 90
_cell_formula_units_Z 4
_cell_length_a 13.5644(14)
_cell_length_b 9.4204(9)
_cell_length_c 26.700(2)
_cell_measurement_reflns_used 5313
_cell_measurement_temperature 296(2)
_cell_measurement_theta_max 27.000
_cell_measurement_theta_min 2.294
_cell_volume 3397.4(5)
_computing_cell_refinement 'SAINT (Bruker, 2007)'
_computing_data_collection 'APEX2 (Bruker, 2007)'
_computing_data_reduction 'SAINT (Bruker, 2007)'
_computing_molecular_graphics 'ORTEP-3 for Windows (Farrugia, 2012) and PLATON (Spek, 2009)'
_computing_publication_material
;
WinGX (Farrugia, 2012) and PLATON (Spek, 2009)
;
_computing_structure_refinement 'SHELXL-2019/2  (Sheldrick, 2019)'
_computing_structure_solution 'SHELXT-2014 (Sheldrick, 2014)'
_diffrn_ambient_temperature 296(2)
_diffrn_detector_area_resol_mean 7.66
_diffrn_measured_fraction_theta_full 0.995
_diffrn_measured_fraction_theta_max 0.993
_diffrn_measurement_device_type 'Bruker Kappa APEXII CCD'
_diffrn_measurement_method \w
_diffrn_radiation_monochromator graphite
_diffrn_radiation_source 'fine-focus sealed tube'
_diffrn_radiation_type MoK\a
_diffrn_radiation_wavelength 0.71073
_diffrn_reflns_av_R_equivalents 0.0514
_diffrn_reflns_av_unetI/netI 0.0816
_diffrn_reflns_Laue_measured_fraction_full 0.995
_diffrn_reflns_Laue_measured_fraction_max 0.993
_diffrn_reflns_limit_h_max 17
_diffrn_reflns_limit_h_min -17
_diffrn_reflns_limit_k_max 10
_diffrn_reflns_limit_k_min -12
_diffrn_reflns_limit_l_max 30
_diffrn_reflns_limit_l_min -34
_diffrn_reflns_number 18149
_diffrn_reflns_point_group_measured_fraction_full 0.995
_diffrn_reflns_point_group_measured_fraction_max 0.993
_diffrn_reflns_theta_full 27.000
_diffrn_reflns_theta_max 27.649
_diffrn_reflns_theta_min 2.294
_diffrn_standards_number 0
_exptl_absorpt_coefficient_mu 0.769
_exptl_absorpt_correction_T_max 0.7456
_exptl_absorpt_correction_T_min 0.6418
_exptl_absorpt_correction_type multi-scan
_exptl_absorpt_process_details '(SADABS; Bruker, 2005)'
_exptl_crystal_colour colorless
_exptl_crystal_density_diffrn 1.461
_exptl_crystal_density_method 'not measured'
_exptl_crystal_description needle
_exptl_crystal_F_000 1520
_exptl_crystal_size_max 0.42
_exptl_crystal_size_mid 0.20
_exptl_crystal_size_min 0.18
_refine_diff_density_max 1.148
_refine_diff_density_min -0.709
_refine_diff_density_rms 0.085
_refine_ls_goodness_of_fit_ref 1.036
_refine_ls_hydrogen_treatment constr
_refine_ls_matrix_type full
_refine_ls_number_parameters 455
_refine_ls_number_reflns 7880
_refine_ls_number_restraints 186
_refine_ls_restrained_S_all 1.039
_refine_ls_R_factor_all 0.0900
_refine_ls_R_factor_gt 0.0549
_refine_ls_shift/su_max 0.001
_refine_ls_shift/su_mean 0.000
_refine_ls_structure_factor_coef Fsqd
_refine_ls_weighting_details 'w=1/[\s^2^(Fo^2^)+(0.0489P)^2^+1.0720P] where P=(Fo^2^+2Fc^2^)/3'
_refine_ls_weighting_scheme calc
_refine_ls_wR_factor_gt 0.1149
_refine_ls_wR_factor_ref 0.1277
_reflns_number_gt 5313
_reflns_number_total 7880
_reflns_threshold_expression I>2\s(I)
_cod_data_source_file d3nj04131j2.cif
_cod_data_source_block plbcdqau
_cod_depositor_comments 'Adding full bibliography for 7062865--7062866.cif.'
_cod_original_cell_volume 3397.4(6)
_cod_original_sg_symbol_H-M 'P 21/n'
_cod_database_code 7062866
_shelx_shelxl_version_number 2019/2
_shelx_space_group_comment
;
The symmetry employed for this shelxl refinement is uniquely defined
by the following loop, which should always be used as a source of
symmetry information in preference to the above space-group names.
They are only intended as comments.
;
_shelx_estimated_absorpt_t_min 0.738
_shelx_estimated_absorpt_t_max 0.874

loop_
_space_group_symop_operation_xyz
'x, y, z'
'-x+1/2, y+1/2, -z+1/2'
'-x, -y, -z'
'x-1/2, -y-1/2, z-1/2'

loop_
_atom_site_label
_atom_site_type_symbol
_atom_site_fract_x
_atom_site_fract_y
_atom_site_fract_z
_atom_site_U_iso_or_equiv
_atom_site_adp_type
_atom_site_occupancy
_atom_site_site_symmetry_order
_atom_site_calc_flag
_atom_site_refinement_flags_posn
_atom_site_refinement_flags_adp
_atom_site_refinement_flags_occupancy
_atom_site_disorder_assembly
_atom_site_disorder_group
Cd1 Cd 0.75066(2) 0.47394(3) 0.07120(2) 0.03587(11) Uani 1 1 d . . . . .
Cl1 Cl 0.71206(10) 0.61731(13) 0.14585(4) 0.0578(3) Uani 1 1 d . . . . .
N1 N 0.7206(2) 0.6459(4) 0.00690(12) 0.0368(8) Uani 1 1 d . . . . .
N2 N 0.6347(2) 0.3883(4) 0.01170(12) 0.0352(8) Uani 1 1 d . . . . .
N3 N 0.6988(2) 0.2436(4) 0.09518(12) 0.0388(8) Uani 1 1 d . . . . .
N4 N 0.7879(3) 1.0153(4) -0.01876(14) 0.0456(9) Uani 1 1 d . . . . .
N5 N 0.8409(3) 0.2053(4) 0.21554(12) 0.0423(9) Uani 1 1 d . . . . .
O1 O 0.6444(3) 0.6724(4) -0.07380(12) 0.0751(11) Uani 1 1 d . . . . .
O2 O 0.5934(3) 0.0581(4) 0.06898(14) 0.0731(11) Uani 1 1 d . . . . .
O3 O 0.9150(3) 0.4578(4) 0.09954(13) 0.0679(10) Uani 1 1 d . . . . .
O4 O 0.8890(3) 0.3676(4) 0.02540(13) 0.0681(10) Uani 1 1 d . . . . .
C1 C 0.6621(3) 0.6066(5) -0.03377(16) 0.0455(11) Uani 1 1 d . . . . .
C2 C 0.6108(3) 0.4650(5) -0.02935(15) 0.0399(10) Uani 1 1 d . . . . .
C3 C 0.5401(3) 0.4173(5) -0.06647(16) 0.0493(11) Uani 1 1 d . . . . .
H3 H 0.523667 0.471165 -0.095212 0.059 Uiso 1 1 calc R U . . .
C4 C 0.4945(3) 0.2882(5) -0.05991(17) 0.0522(12) Uani 1 1 d . . . . .
H4 H 0.446278 0.254765 -0.084031 0.063 Uiso 1 1 calc R U . . .
C5 C 0.5211(3) 0.2098(5) -0.01754(17) 0.0470(11) Uani 1 1 d . . . . .
H5 H 0.491352 0.122524 -0.012698 0.056 Uiso 1 1 calc R U . . .
C6 C 0.5929(3) 0.2620(4) 0.01796(15) 0.0376(10) Uani 1 1 d . . . . .
C7 C 0.6296(3) 0.1777(5) 0.06434(16) 0.0447(11) Uani 1 1 d . . . . .
C8 C 0.7661(3) 0.7763(4) 0.00902(15) 0.0384(10) Uani 1 1 d . . . . .
C9 C 0.8441(3) 0.8023(5) 0.04603(15) 0.0457(11) Uani 1 1 d . . . . .
H9 H 0.864272 0.730896 0.068779 0.055 Uiso 1 1 calc R U . . .
C10 C 0.8914(4) 0.9318(5) 0.04928(18) 0.0562(13) Uani 1 1 d . . . . .
H10 H 0.943105 0.946937 0.074086 0.067 Uiso 1 1 calc R U . . .
C11 C 0.8631(4) 1.0377(5) 0.01641(18) 0.0552(13) Uani 1 1 d . . . . .
H11 H 0.895547 1.124704 0.018380 0.066 Uiso 1 1 calc R U . . .
C12 C 0.7386(3) 0.8901(5) -0.02268(16) 0.0437(11) Uani 1 1 d . . . . .
H12 H 0.685395 0.879907 -0.046953 0.052 Uiso 1 1 calc R U . . .
C13 C 0.7609(4) 1.1289(5) -0.05582(18) 0.0558(13) Uani 1 1 d . . . . .
H13A H 0.763085 1.219867 -0.038709 0.067 Uiso 1 1 calc R U . . .
H13B H 0.693675 1.113720 -0.070503 0.067 Uiso 1 1 calc R U . . .
C14 C 0.8295(3) 1.1328(5) -0.09708(16) 0.0433(10) Uani 1 1 d . . . . .
C15 C 0.8371(4) 1.0210(5) -0.1291(2) 0.0597(13) Uani 1 1 d . . . . .
H15 H 0.800162 0.939311 -0.125052 0.072 Uiso 1 1 calc R U . . .
C16 C 0.8990(5) 1.0280(7) -0.1673(2) 0.0766(17) Uani 1 1 d . . . . .
H16 H 0.904950 0.950927 -0.188632 0.092 Uiso 1 1 calc R U . . .
C17 C 0.9514(4) 1.1498(8) -0.1734(2) 0.0782(19) Uani 1 1 d . . . . .
H17 H 0.991620 1.156160 -0.199708 0.094 Uiso 1 1 calc R U . . .
C18 C 0.9458(4) 1.2616(7) -0.1417(2) 0.0735(17) Uani 1 1 d . . . . .
H18 H 0.983082 1.342965 -0.145893 0.088 Uiso 1 1 calc R U . . .
C19 C 0.8846(4) 1.2540(5) -0.10336(18) 0.0571(13) Uani 1 1 d . . . . .
H19 H 0.880329 1.330471 -0.081647 0.068 Uiso 1 1 calc R U . . .
C20 C 0.7430(3) 0.1727(5) 0.13651(15) 0.0386(10) Uani 1 1 d . . . . .
C21 C 0.7485(3) 0.0252(5) 0.14542(18) 0.0453(11) Uani 1 1 d . . . . .
H21 H 0.717283 -0.037418 0.122127 0.054 Uiso 1 1 calc R U . . .
C22 C 0.7999(3) -0.0266(5) 0.18854(18) 0.0482(11) Uani 1 1 d . . . . .
H22 H 0.803736 -0.124080 0.193827 0.058 Uiso 1 1 calc R U . . .
C23 C 0.8452(3) 0.0633(5) 0.22361(18) 0.0509(12) Uani 1 1 d . . . . .
H23 H 0.878680 0.027377 0.252824 0.061 Uiso 1 1 calc R U . . .
C24 C 0.7917(3) 0.2593(5) 0.17371(15) 0.0415(10) Uani 1 1 d . . . . .
H24 H 0.789863 0.357200 0.169361 0.050 Uiso 1 1 calc R U . . .
C25 C 0.8921(4) 0.3032(5) 0.25280(15) 0.0551(13) Uani 1 1 d . . . . .
H25A H 0.873238 0.280541 0.286065 0.066 Uiso 1 1 calc R U . A 1
H25B H 0.871465 0.399878 0.244975 0.066 Uiso 1 1 calc R U . A 1
C26A C 1.0042(7) 0.292(3) 0.2528(9) 0.061(5) Uani 0.584(12) 1 d G U P B 1
C27A C 1.0415(11) 0.361(3) 0.2126(8) 0.086(5) Uani 0.584(12) 1 d G U P B 1
H27A H 0.998478 0.404143 0.187973 0.103 Uiso 0.584(12) 1 calc R U P B 1
C28A C 1.1431(12) 0.366(2) 0.2092(6) 0.111(5) Uani 0.584(12) 1 d G U P B 1
H28A H 1.168020 0.412622 0.182280 0.133 Uiso 0.584(12) 1 calc R U P B 1
C29A C 1.2073(7) 0.3023(18) 0.2460(5) 0.109(6) Uani 0.584(12) 1 d G U P B 1
H29A H 1.275294 0.305707 0.243688 0.131 Uiso 0.584(12) 1 calc R U P B 1
C30A C 1.1700(9) 0.2332(18) 0.2862(5) 0.094(5) Uani 0.584(12) 1 d G U P B 1
H30A H 1.213028 0.190311 0.310788 0.112 Uiso 0.584(12) 1 calc R U P B 1
C31A C 1.0684(10) 0.228(2) 0.2896(6) 0.080(4) Uani 0.584(12) 1 d G U P B 1
H31A H 1.043486 0.181829 0.316482 0.096 Uiso 0.584(12) 1 calc R U P B 1
C26B C 0.9994(9) 0.297(4) 0.2546(12) 0.059(7) Uani 0.416(12) 1 d G U P B 2
C27B C 1.0608(14) 0.358(3) 0.2217(10) 0.072(5) Uani 0.416(12) 1 d G U P B 2
H27B H 1.033961 0.414256 0.195333 0.086 Uiso 0.416(12) 1 calc R U P B 2
C28B C 1.1623(13) 0.334(3) 0.2281(7) 0.092(6) Uani 0.416(12) 1 d G U P B 2
H28B H 1.203399 0.374730 0.206078 0.110 Uiso 0.416(12) 1 calc R U P B 2
C29B C 1.2024(9) 0.249(2) 0.2675(7) 0.092(7) Uani 0.416(12) 1 d G U P B 2
H29B H 1.270320 0.233561 0.271832 0.110 Uiso 0.416(12) 1 calc R U P B 2
C30B C 1.1410(13) 0.189(2) 0.3005(7) 0.098(7) Uani 0.416(12) 1 d G U P B 2
H30B H 1.167802 0.131918 0.326841 0.117 Uiso 0.416(12) 1 calc R U P B 2
C31B C 1.0395(12) 0.212(3) 0.2940(10) 0.077(5) Uani 0.416(12) 1 d G U P B 2
H31B H 0.998363 0.171443 0.316096 0.092 Uiso 0.416(12) 1 calc R U P B 2
C32 C 0.9419(3) 0.3961(5) 0.06297(18) 0.0416(10) Uani 1 1 d . . . . .
C33 C 1.0521(4) 0.3535(7) 0.0654(2) 0.0836(18) Uani 1 1 d . . . . .
H33A H 1.057296 0.254840 0.056997 0.125 Uiso 1 1 calc R U . . .
H33B H 1.082820 0.369525 0.098725 0.125 Uiso 1 1 calc R U . . .
H33C H 1.084822 0.409648 0.041844 0.125 Uiso 1 1 calc R U . . .
N6A N 0.4339(10) 0.1341(19) 0.1658(5) 0.136(3) Uani 0.584(12) 1 d D . P B 1
C34A C 0.4958(10) 0.207(2) 0.1928(6) 0.136(3) Uani 0.584(12) 1 d D . P B 1
C35A C 0.5843(10) 0.208(2) 0.2281(6) 0.136(3) Uani 0.584(12) 1 d D . P B 1
H35A H 0.613732 0.300532 0.228592 0.204 Uiso 0.584(12) 1 calc R U P B 1
H35B H 0.630829 0.139277 0.217745 0.204 Uiso 0.584(12) 1 calc R U P B 1
H35C H 0.566807 0.184321 0.261086 0.204 Uiso 0.584(12) 1 calc R U P B 1
N6B N 0.4696(15) 0.091(2) 0.1525(7) 0.136(3) Uani 0.416(12) 1 d D . P B 2
C34B C 0.5197(16) 0.147(2) 0.1880(8) 0.136(3) Uani 0.416(12) 1 d D . P B 2
C35B C 0.5558(19) 0.281(2) 0.2110(9) 0.136(3) Uani 0.416(12) 1 d D . P B 2
H35D H 0.565778 0.349014 0.185112 0.204 Uiso 0.416(12) 1 calc R U P B 2
H35E H 0.617358 0.264924 0.230947 0.204 Uiso 0.416(12) 1 calc R U P B 2
H35F H 0.507922 0.317454 0.232083 0.204 Uiso 0.416(12) 1 calc R U P B 2

loop_
_atom_site_aniso_label
_atom_site_aniso_U_11
_atom_site_aniso_U_22
_atom_site_aniso_U_33
_atom_site_aniso_U_23
_atom_site_aniso_U_13
_atom_site_aniso_U_12
Cd1 0.04031(19) 0.03113(17) 0.03543(17) -0.00212(14) -0.00054(12) -0.00564(14)
Cl1 0.0841(9) 0.0474(7) 0.0418(6) -0.0083(5) 0.0052(6) 0.0116(6)
N1 0.039(2) 0.033(2) 0.0367(18) 0.0046(16) -0.0017(15) -0.0024(16)
N2 0.0330(19) 0.036(2) 0.0366(18) -0.0041(16) 0.0006(14) -0.0030(15)
N3 0.043(2) 0.032(2) 0.0401(18) 0.0008(16) -0.0035(16) -0.0074(16)
N4 0.052(2) 0.035(2) 0.052(2) 0.0079(18) 0.0168(19) 0.0017(18)
N5 0.046(2) 0.040(2) 0.0402(19) 0.0020(17) -0.0007(16) -0.0017(17)
O1 0.112(3) 0.062(2) 0.0453(18) 0.0142(18) -0.0248(19) -0.025(2)
O2 0.086(3) 0.045(2) 0.082(2) 0.0130(19) -0.027(2) -0.0350(19)
O3 0.055(2) 0.075(3) 0.075(2) -0.017(2) 0.0048(18) 0.0027(19)
O4 0.071(3) 0.057(2) 0.076(2) -0.001(2) 0.004(2) -0.0007(19)
C1 0.048(3) 0.047(3) 0.041(2) 0.002(2) 0.003(2) 0.000(2)
C2 0.039(2) 0.040(2) 0.039(2) -0.003(2) -0.0019(18) 0.004(2)
C3 0.051(3) 0.052(3) 0.042(2) -0.004(2) -0.009(2) 0.002(2)
C4 0.041(3) 0.056(3) 0.055(3) -0.015(3) -0.016(2) -0.002(2)
C5 0.036(3) 0.044(3) 0.060(3) -0.011(2) -0.003(2) -0.004(2)
C6 0.035(2) 0.035(2) 0.043(2) -0.008(2) 0.0042(19) -0.0033(19)
C7 0.048(3) 0.038(3) 0.048(3) -0.002(2) 0.003(2) -0.008(2)
C8 0.039(2) 0.037(2) 0.041(2) 0.002(2) 0.0152(19) 0.0007(19)
C9 0.054(3) 0.039(3) 0.044(2) 0.005(2) -0.001(2) -0.006(2)
C10 0.073(4) 0.047(3) 0.047(3) 0.001(2) -0.002(2) -0.017(3)
C11 0.062(3) 0.043(3) 0.061(3) -0.006(3) 0.013(3) -0.015(2)
C12 0.039(3) 0.040(3) 0.053(3) 0.004(2) 0.010(2) -0.001(2)
C13 0.066(3) 0.035(3) 0.069(3) 0.015(2) 0.019(3) 0.011(2)
C14 0.046(3) 0.034(2) 0.050(3) 0.006(2) 0.004(2) 0.001(2)
C15 0.059(3) 0.047(3) 0.073(3) -0.005(3) 0.007(3) -0.007(3)
C16 0.084(4) 0.079(4) 0.067(4) -0.015(3) 0.008(3) 0.011(4)
C17 0.063(4) 0.112(6) 0.062(4) 0.027(4) 0.014(3) 0.017(4)
C18 0.063(4) 0.081(5) 0.076(4) 0.031(4) 0.002(3) -0.018(3)
C19 0.070(4) 0.043(3) 0.058(3) 0.007(2) 0.002(3) -0.012(3)
C20 0.033(2) 0.039(2) 0.045(2) 0.000(2) 0.0056(18) -0.0055(19)
C21 0.042(3) 0.035(2) 0.059(3) -0.002(2) 0.006(2) -0.003(2)
C22 0.050(3) 0.032(2) 0.063(3) 0.006(2) 0.005(2) 0.000(2)
C23 0.052(3) 0.045(3) 0.056(3) 0.016(2) 0.003(2) 0.004(2)
C24 0.048(3) 0.035(2) 0.042(2) 0.007(2) 0.003(2) 0.001(2)
C25 0.073(4) 0.054(3) 0.037(2) -0.003(2) -0.001(2) 0.001(3)
C26A 0.062(10) 0.061(10) 0.053(9) -0.024(9) -0.023(9) -0.003(9)
C27A 0.061(8) 0.093(10) 0.100(10) 0.005(9) -0.011(8) -0.025(8)
C28A 0.079(10) 0.124(12) 0.119(12) 0.021(9) -0.041(9) -0.033(9)
C29A 0.067(9) 0.139(14) 0.116(13) -0.019(11) -0.018(9) -0.034(9)
C30A 0.054(9) 0.124(12) 0.095(9) -0.019(9) -0.035(9) -0.007(9)
C31A 0.061(9) 0.098(10) 0.075(8) -0.017(7) -0.022(7) 0.006(8)
C26B 0.058(13) 0.063(13) 0.051(13) -0.009(12) -0.011(12) -0.005(12)
C27B 0.053(10) 0.080(11) 0.079(11) 0.006(9) -0.012(9) -0.027(9)
C28B 0.049(10) 0.125(13) 0.097(12) 0.010(11) -0.019(10) -0.029(10)
C29B 0.045(9) 0.125(14) 0.103(14) -0.009(12) -0.005(10) -0.028(10)
C30B 0.057(12) 0.116(15) 0.114(13) -0.019(11) -0.024(10) -0.024(10)
C31B 0.045(9) 0.101(12) 0.076(11) -0.013(9) -0.037(8) 0.000(9)
C32 0.044(3) 0.030(2) 0.051(3) -0.005(2) 0.007(2) -0.003(2)
C33 0.061(4) 0.084(5) 0.107(4) -0.011(4) 0.015(3) 0.012(3)
N6A 0.117(7) 0.183(9) 0.116(6) -0.053(5) 0.047(4) -0.021(6)
C34A 0.117(7) 0.183(9) 0.116(6) -0.053(5) 0.047(4) -0.021(6)
C35A 0.117(7) 0.183(9) 0.116(6) -0.053(5) 0.047(4) -0.021(6)
N6B 0.117(7) 0.183(9) 0.116(6) -0.053(5) 0.047(4) -0.021(6)
C34B 0.117(7) 0.183(9) 0.116(6) -0.053(5) 0.047(4) -0.021(6)
C35B 0.117(7) 0.183(9) 0.116(6) -0.053(5) 0.047(4) -0.021(6)

loop_
_atom_type_symbol
_atom_type_description
_atom_type_scat_dispersion_real
_atom_type_scat_dispersion_imag
_atom_type_scat_source
C C 0.0033 0.0016 'International Tables Vol C Tables 4.2.6.8 and 6.1.1.4'
H H 0.0000 0.0000 'International Tables Vol C Tables 4.2.6.8 and 6.1.1.4'
N N 0.0061 0.0033 'International Tables Vol C Tables 4.2.6.8 and 6.1.1.4'
O O 0.0106 0.0060 'International Tables Vol C Tables 4.2.6.8 and 6.1.1.4'
Cl Cl 0.1484 0.1585 'International Tables Vol C Tables 4.2.6.8 and 6.1.1.4'
Cd Cd -0.8075 1.2024 'International Tables Vol C Tables 4.2.6.8 and 6.1.1.4'

loop_
_geom_angle_atom_site_label_1
_geom_angle_atom_site_label_2
_geom_angle_atom_site_label_3
_geom_angle
_geom_angle_site_symmetry_1
_geom_angle_site_symmetry_3
_geom_angle_publ_flag
N2 Cd1 O3 142.64(12) . . ?
N2 Cd1 N1 71.01(12) . . ?
O3 Cd1 N1 112.47(12) . . ?
N2 Cd1 N3 70.34(11) . . ?
O3 Cd1 N3 98.80(13) . . ?
N1 Cd1 N3 141.34(11) . . ?
N2 Cd1 Cl1 124.41(8) . . ?
O3 Cd1 Cl1 92.36(9) . . ?
N1 Cd1 Cl1 99.99(9) . . ?
N3 Cd1 Cl1 100.87(8) . . ?
N2 Cd1 O4 91.03(12) . . ?
O3 Cd1 O4 52.65(12) . . ?
N1 Cd1 O4 90.37(11) . . ?
N3 Cd1 O4 91.13(12) . . ?
Cl1 Cd1 O4 144.56(9) . . ?
N2 Cd1 C32 116.76(13) . . ?
O3 Cd1 C32 26.40(12) . . ?
N1 Cd1 C32 103.15(12) . . ?
N3 Cd1 C32 94.79(12) . . ?
Cl1 Cd1 C32 118.67(11) . . ?
O4 Cd1 C32 26.26(11) . . ?
C1 N1 C8 120.8(4) . . ?
C1 N1 Cd1 116.7(3) . . ?
C8 N1 Cd1 122.3(3) . . ?
C2 N2 C6 120.9(4) . . ?
C2 N2 Cd1 119.0(3) . . ?
C6 N2 Cd1 120.1(3) . . ?
C7 N3 C20 119.7(3) . . ?
C7 N3 Cd1 117.6(3) . . ?
C20 N3 Cd1 122.5(3) . . ?
C11 N4 C12 122.0(4) . . ?
C11 N4 C13 118.7(4) . . ?
C12 N4 C13 119.2(4) . . ?
C24 N5 C23 121.0(4) . . ?
C24 N5 C25 119.2(4) . . ?
C23 N5 C25 119.8(4) . . ?
C32 O3 Cd1 97.0(3) . . ?
C32 O4 Cd1 85.5(3) . . ?
O1 C1 N1 128.0(4) . . ?
O1 C1 C2 117.0(4) . . ?
N1 C1 C2 115.1(4) . . ?
N2 C2 C3 120.9(4) . . ?
N2 C2 C1 117.6(4) . . ?
C3 C2 C1 121.5(4) . . ?
C4 C3 C2 118.8(4) . . ?
C4 C3 H3 120.6 . . ?
C2 C3 H3 120.6 . . ?
C5 C4 C3 119.4(4) . . ?
C5 C4 H4 120.3 . . ?
C3 C4 H4 120.3 . . ?
C4 C5 C6 119.2(4) . . ?
C4 C5 H5 120.4 . . ?
C6 C5 H5 120.4 . . ?
N2 C6 C5 120.7(4) . . ?
N2 C6 C7 117.2(4) . . ?
C5 C6 C7 122.1(4) . . ?
O2 C7 N3 128.3(4) . . ?
O2 C7 C6 117.0(4) . . ?
N3 C7 C6 114.7(4) . . ?
N1 C8 C12 124.6(4) . . ?
N1 C8 C9 119.5(4) . . ?
C12 C8 C9 115.9(4) . . ?
C10 C9 C8 121.1(4) . . ?
C10 C9 H9 119.5 . . ?
C8 C9 H9 119.5 . . ?
C11 C10 C9 120.4(5) . . ?
C11 C10 H10 119.8 . . ?
C9 C10 H10 119.8 . . ?
N4 C11 C10 119.3(4) . . ?
N4 C11 H11 120.3 . . ?
C10 C11 H11 120.3 . . ?
N4 C12 C8 121.3(4) . . ?
N4 C12 H12 119.4 . . ?
C8 C12 H12 119.4 . . ?
N4 C13 C14 112.0(4) . . ?
N4 C13 H13A 109.2 . . ?
C14 C13 H13A 109.2 . . ?
N4 C13 H13B 109.2 . . ?
C14 C13 H13B 109.2 . . ?
H13A C13 H13B 107.9 . . ?
C15 C14 C19 119.2(4) . . ?
C15 C14 C13 121.7(4) . . ?
C19 C14 C13 119.1(4) . . ?
C14 C15 C16 120.8(5) . . ?
C14 C15 H15 119.6 . . ?
C16 C15 H15 119.6 . . ?
C17 C16 C15 119.0(6) . . ?
C17 C16 H16 120.5 . . ?
C15 C16 H16 120.5 . . ?
C18 C17 C16 121.2(5) . . ?
C18 C17 H17 119.4 . . ?
C16 C17 H17 119.4 . . ?
C17 C18 C19 119.6(5) . . ?
C17 C18 H18 120.2 . . ?
C19 C18 H18 120.2 . . ?
C18 C19 C14 120.2(5) . . ?
C18 C19 H19 119.9 . . ?
C14 C19 H19 119.9 . . ?
N3 C20 C24 115.3(4) . . ?
N3 C20 C21 128.6(4) . . ?
C24 C20 C21 116.0(4) . . ?
C22 C21 C20 120.2(4) . . ?
C22 C21 H21 119.9 . . ?
C20 C21 H21 119.9 . . ?
C23 C22 C21 120.9(4) . . ?
C23 C22 H22 119.5 . . ?
C21 C22 H22 119.5 . . ?
N5 C23 C22 119.5(4) . . ?
N5 C23 H23 120.2 . . ?
C22 C23 H23 120.2 . . ?
N5 C24 C20 122.2(4) . . ?
N5 C24 H24 118.9 . . ?
C20 C24 H24 118.9 . . ?
C26B C25 N5 113.8(17) . . ?
N5 C25 C26A 111.3(11) . . ?
N5 C25 H25A 109.4 . . ?
C26A C25 H25A 109.4 . . ?
N5 C25 H25B 109.4 . . ?
C26A C25 H25B 109.4 . . ?
H25A C25 H25B 108.0 . . ?
C27A C26A C31A 120.0 . . ?
C27A C26A C25 113.7(12) . . ?
C31A C26A C25 126.2(12) . . ?
C28A C27A C26A 120.0 . . ?
C28A C27A H27A 120.0 . . ?
C26A C27A H27A 120.0 . . ?
C27A C28A C29A 120.0 . . ?
C27A C28A H28A 120.0 . . ?
C29A C28A H28A 120.0 . . ?
C30A C29A C28A 120.0 . . ?
C30A C29A H29A 120.0 . . ?
C28A C29A H29A 120.0 . . ?
C29A C30A C31A 120.0 . . ?
C29A C30A H30A 120.0 . . ?
C31A C30A H30A 120.0 . . ?
C30A C31A C26A 120.0 . . ?
C30A C31A H31A 120.0 . . ?
C26A C31A H31A 120.0 . . ?
C27B C26B C31B 120.0 . . ?
C27B C26B C25 128.2(16) . . ?
C31B C26B C25 111.8(16) . . ?
C28B C27B C26B 120.0 . . ?
C28B C27B H27B 120.0 . . ?
C26B C27B H27B 120.0 . . ?
C29B C28B C27B 120.0 . . ?
C29B C28B H28B 120.0 . . ?
C27B C28B H28B 120.0 . . ?
C28B C29B C30B 120.0 . . ?
C28B C29B H29B 120.0 . . ?
C30B C29B H29B 120.0 . . ?
C31B C30B C29B 120.0 . . ?
C31B C30B H30B 120.0 . . ?
C29B C30B H30B 120.0 . . ?
C30B C31B C26B 120.0 . . ?
C30B C31B H31B 120.0 . . ?
C26B C31B H31B 120.0 . . ?
O4 C32 O3 124.8(5) . . ?
O4 C32 C33 118.4(4) . . ?
O3 C32 C33 116.8(4) . . ?
O4 C32 Cd1 68.2(3) . . ?
O3 C32 Cd1 56.6(2) . . ?
C33 C32 Cd1 173.0(4) . . ?
C32 C33 H33A 109.5 . . ?
C32 C33 H33B 109.5 . . ?
H33A C33 H33B 109.5 . . ?
C32 C33 H33C 109.5 . . ?
H33A C33 H33C 109.5 . . ?
H33B C33 H33C 109.5 . . ?
N6A C34A C35A 147(2) . . ?
C34A C35A H35A 109.5 . . ?
C34A C35A H35B 109.5 . . ?
H35A C35A H35B 109.5 . . ?
C34A C35A H35C 109.5 . . ?
H35A C35A H35C 109.5 . . ?
H35B C35A H35C 109.5 . . ?
N6B C34B C35B 146(3) . . ?
C34B C35B H35D 109.5 . . ?
C34B C35B H35E 109.5 . . ?
H35D C35B H35E 109.5 . . ?
C34B C35B H35F 109.5 . . ?
H35D C35B H35F 109.5 . . ?
H35E C35B H35F 109.5 . . ?

loop_
_geom_bond_atom_site_label_1
_geom_bond_atom_site_label_2
_geom_bond_distance
_geom_bond_site_symmetry_2
_geom_bond_publ_flag
Cd1 N2 2.278(3) . ?
Cd1 O3 2.292(3) . ?
Cd1 N1 2.369(3) . ?
Cd1 N3 2.387(3) . ?
Cd1 Cl1 2.5023(11) . ?
Cd1 O4 2.538(3) . ?
Cd1 C32 2.725(4) . ?
N1 C1 1.337(5) . ?
N1 C8 1.374(5) . ?
N2 C2 1.328(5) . ?
N2 C6 1.336(5) . ?
N3 C7 1.343(5) . ?
N3 C20 1.379(5) . ?
N4 C11 1.338(6) . ?
N4 C12 1.355(5) . ?
N4 C13 1.481(5) . ?
N5 C24 1.347(5) . ?
N5 C23 1.355(5) . ?
N5 C25 1.481(5) . ?
O1 C1 1.240(5) . ?
O2 C7 1.240(5) . ?
O3 C32 1.221(5) . ?
O4 C32 1.209(5) . ?
C1 C2 1.515(6) . ?
C2 C3 1.389(6) . ?
C3 C4 1.382(7) . ?
C3 H3 0.9300 . ?
C4 C5 1.372(6) . ?
C4 H4 0.9300 . ?
C5 C6 1.385(6) . ?
C5 H5 0.9300 . ?
C6 C7 1.516(6) . ?
C8 C12 1.396(6) . ?
C8 C9 1.401(6) . ?
C9 C10 1.378(6) . ?
C9 H9 0.9300 . ?
C10 C11 1.361(7) . ?
C10 H10 0.9300 . ?
C11 H11 0.9300 . ?
C12 H12 0.9300 . ?
C13 C14 1.506(6) . ?
C13 H13A 0.9700 . ?
C13 H13B 0.9700 . ?
C14 C15 1.365(6) . ?
C14 C19 1.383(6) . ?
C15 C16 1.383(7) . ?
C15 H15 0.9300 . ?
C16 C17 1.367(8) . ?
C16 H16 0.9300 . ?
C17 C18 1.357(8) . ?
C17 H17 0.9300 . ?
C18 C19 1.379(7) . ?
C18 H18 0.9300 . ?
C19 H19 0.9300 . ?
C20 C24 1.402(6) . ?
C20 C21 1.411(6) . ?
C21 C22 1.379(6) . ?
C21 H21 0.9300 . ?
C22 C23 1.366(6) . ?
C22 H22 0.9300 . ?
C23 H23 0.9300 . ?
C24 H24 0.9300 . ?
C25 C26B 1.453(13) . ?
C25 C26A 1.524(11) . ?
C25 H25A 0.9700 . ?
C25 H25B 0.9700 . ?
C26A C27A 1.3900 . ?
C26A C31A 1.3900 . ?
C27A C28A 1.3900 . ?
C27A H27A 0.9300 . ?
C28A C29A 1.3900 . ?
C28A H28A 0.9300 . ?
C29A C30A 1.3900 . ?
C29A H29A 0.9300 . ?
C30A C31A 1.3900 . ?
C30A H30A 0.9300 . ?
C31A H31A 0.9300 . ?
C26B C27B 1.3900 . ?
C26B C31B 1.3900 . ?
C27B C28B 1.3900 . ?
C27B H27B 0.9300 . ?
C28B C29B 1.3900 . ?
C28B H28B 0.9300 . ?
C29B C30B 1.3900 . ?
C29B H29B 0.9300 . ?
C30B C31B 1.3900 . ?
C30B H30B 0.9300 . ?
C31B H31B 0.9300 . ?
C32 C33 1.543(6) . ?
C33 H33A 0.9600 . ?
C33 H33B 0.9600 . ?
C33 H33C 0.9600 . ?
N6A C34A 1.256(9) . ?
C34A C35A 1.457(9) . ?
C35A H35A 0.9600 . ?
C35A H35B 0.9600 . ?
C35A H35C 0.9600 . ?
N6B C34B 1.233(9) . ?
C34B C35B 1.470(10) . ?
C35B H35D 0.9600 . ?
C35B H35E 0.9600 . ?
C35B H35F 0.9600 . ?

loop_
_geom_hbond_atom_site_label_D
_geom_hbond_atom_site_label_H
_geom_hbond_atom_site_label_A
_geom_hbond_distance_DH
_geom_hbond_distance_HA
_geom_hbond_distance_DA
_geom_hbond_angle_DHA
_geom_hbond_site_symmetry_A
_geom_hbond_publ_flag
C5 H5 O2 0.93 2.48 3.206(6) 134.8 3_655 yes
C11 H11 O4 0.93 2.30 3.135(6) 149.4 1_565 yes
C12 H12 O1 0.93 2.14 2.717(6) 119.3 . yes
C21 H21 O2 0.93 2.28 2.810(6) 115.4 . yes
C22 H22 Cl1 0.93 2.97 3.704(5) 136.8 1_545 yes
C24 H24 Cl1 0.93 2.72 3.598(5) 158.2 . yes
C25 H25A^a Cl1 0.97 2.72 3.617(5) 154.2 2_645 yes

loop_
_geom_torsion_atom_site_label_1
_geom_torsion_atom_site_label_2
_geom_torsion_atom_site_label_3
_geom_torsion_atom_site_label_4
_geom_torsion
_geom_torsion_site_symmetry_1
_geom_torsion_site_symmetry_2
_geom_torsion_site_symmetry_3
_geom_torsion_site_symmetry_4
_geom_torsion_publ_flag
C8 N1 C1 O1 3.4(7) . . . . ?
Cd1 N1 C1 O1 -172.0(4) . . . . ?
C8 N1 C1 C2 -175.6(3) . . . . ?
Cd1 N1 C1 C2 9.1(5) . . . . ?
C6 N2 C2 C3 1.3(6) . . . . ?
Cd1 N2 C2 C3 -179.7(3) . . . . ?
C6 N2 C2 C1 -179.5(4) . . . . ?
Cd1 N2 C2 C1 -0.5(5) . . . . ?
O1 C1 C2 N2 175.0(4) . . . . ?
N1 C1 C2 N2 -5.9(6) . . . . ?
O1 C1 C2 C3 -5.8(6) . . . . ?
N1 C1 C2 C3 173.3(4) . . . . ?
N2 C2 C3 C4 0.2(7) . . . . ?
C1 C2 C3 C4 -178.9(4) . . . . ?
C2 C3 C4 C5 -1.0(7) . . . . ?
C3 C4 C5 C6 0.3(7) . . . . ?
C2 N2 C6 C5 -2.0(6) . . . . ?
Cd1 N2 C6 C5 179.0(3) . . . . ?
C2 N2 C6 C7 176.1(3) . . . . ?
Cd1 N2 C6 C7 -3.0(5) . . . . ?
C4 C5 C6 N2 1.2(6) . . . . ?
C4 C5 C6 C7 -176.8(4) . . . . ?
C20 N3 C7 O2 4.4(7) . . . . ?
Cd1 N3 C7 O2 178.8(4) . . . . ?
C20 N3 C7 C6 -175.1(3) . . . . ?
Cd1 N3 C7 C6 -0.7(5) . . . . ?
N2 C6 C7 O2 -177.2(4) . . . . ?
C5 C6 C7 O2 0.9(6) . . . . ?
N2 C6 C7 N3 2.3(5) . . . . ?
C5 C6 C7 N3 -179.6(4) . . . . ?
C1 N1 C8 C12 17.0(6) . . . . ?
Cd1 N1 C8 C12 -167.9(3) . . . . ?
C1 N1 C8 C9 -165.0(4) . . . . ?
Cd1 N1 C8 C9 10.1(5) . . . . ?
N1 C8 C9 C10 -179.9(4) . . . . ?
C12 C8 C9 C10 -1.8(6) . . . . ?
C8 C9 C10 C11 0.1(7) . . . . ?
C12 N4 C11 C10 0.2(7) . . . . ?
C13 N4 C11 C10 -177.1(4) . . . . ?
C9 C10 C11 N4 0.8(7) . . . . ?
C11 N4 C12 C8 -2.1(6) . . . . ?
C13 N4 C12 C8 175.2(4) . . . . ?
N1 C8 C12 N4 -179.2(4) . . . . ?
C9 C8 C12 N4 2.8(6) . . . . ?
C11 N4 C13 C14 79.2(5) . . . . ?
C12 N4 C13 C14 -98.2(5) . . . . ?
N4 C13 C14 C15 62.4(6) . . . . ?
N4 C13 C14 C19 -119.0(5) . . . . ?
C19 C14 C15 C16 0.1(8) . . . . ?
C13 C14 C15 C16 178.7(5) . . . . ?
C14 C15 C16 C17 -1.3(9) . . . . ?
C15 C16 C17 C18 2.0(9) . . . . ?
C16 C17 C18 C19 -1.5(9) . . . . ?
C17 C18 C19 C14 0.2(8) . . . . ?
C15 C14 C19 C18 0.4(8) . . . . ?
C13 C14 C19 C18 -178.2(4) . . . . ?
C7 N3 C20 C24 -162.4(4) . . . . ?
Cd1 N3 C20 C24 23.5(5) . . . . ?
C7 N3 C20 C21 19.9(6) . . . . ?
Cd1 N3 C20 C21 -154.2(3) . . . . ?
N3 C20 C21 C22 177.3(4) . . . . ?
C24 C20 C21 C22 -0.3(6) . . . . ?
C20 C21 C22 C23 0.9(7) . . . . ?
C24 N5 C23 C22 0.8(6) . . . . ?
C25 N5 C23 C22 -178.4(4) . . . . ?
C21 C22 C23 N5 -1.1(7) . . . . ?
C23 N5 C24 C20 -0.3(6) . . . . ?
C25 N5 C24 C20 178.9(4) . . . . ?
N3 C20 C24 N5 -177.9(4) . . . . ?
C21 C20 C24 N5 0.1(6) . . . . ?
C24 N5 C25 C26B -109.4(12) . . . . ?
C23 N5 C25 C26B 69.8(13) . . . . ?
C24 N5 C25 C26A -109.2(9) . . . . ?
C23 N5 C25 C26A 70.1(10) . . . . ?
N5 C25 C26A C27A 77.0(12) . . . . ?
N5 C25 C26A C31A -106.6(15) . . . . ?
C31A C26A C27A C28A 0.0 . . . . ?
C25 C26A C27A C28A 177(2) . . . . ?
C26A C27A C28A C29A 0.0 . . . . ?
C27A C28A C29A C30A 0.0 . . . . ?
C28A C29A C30A C31A 0.0 . . . . ?
C29A C30A C31A C26A 0.0 . . . . ?
C27A C26A C31A C30A 0.0 . . . . ?
C25 C26A C31A C30A -176(2) . . . . ?
N5 C25 C26B C27B 78(2) . . . . ?
N5 C25 C26B C31B -98.7(15) . . . . ?
C31B C26B C27B C28B 0.0 . . . . ?
C25 C26B C27B C28B -177(3) . . . . ?
C26B C27B C28B C29B 0.0 . . . . ?
C27B C28B C29B C30B 0.0 . . . . ?
C28B C29B C30B C31B 0.0 . . . . ?
C29B C30B C31B C26B 0.0 . . . . ?
C27B C26B C31B C30B 0.0 . . . . ?
C25 C26B C31B C30B 177(3) . . . . ?
Cd1 O4 C32 O3 -3.0(5) . . . . ?
Cd1 O4 C32 C33 177.6(4) . . . . ?
Cd1 O3 C32 O4 3.4(5) . . . . ?
Cd1 O3 C32 C33 -177.2(4) . . . . ?
